data_7132357
loop_
_publ_author_name
'Zhou, Benyu'
'Bedajna, Shantabh'
'Gabba&#xef;, Fran&#xe7;ois P'

_publ_section_title
;
 Pnictogen bonding at the service of gold catalysis: the case of a
 phosphinostiborane gold complex.
;
_journal_issue 2
_journal_name_full 'Chemical communications (Cambridge, England)'
_journal_page_first 192
_journal_page_last 195
_journal_paper_doi 10.1039/d3cc04942f
_journal_volume 60
_journal_year 2023
_chemical_formula_moiety 'C47 H48 O P Sb'
_chemical_formula_sum 'C47 H48 O P Sb'
_chemical_formula_weight 781.57
_space_group_crystal_system monoclinic
_space_group_IT_number 14
_space_group_name_Hall '-P 2ybc'
_space_group_name_H-M_alt 'P 1 21/c 1'
_atom_sites_solution_hydrogens geom
_audit_creation_date 2023-09-29
_audit_creation_method
;
Olex2 1.5
(compiled 2023.08.24 svn.re1ec1418 for OlexSys, GUI svn.r6817)
;
_audit_update_record
;
2023-10-03 deposited with the CCDC.	2023-11-16 downloaded from the CCDC.
;
_cell_angle_alpha 90
_cell_angle_beta 100.786(5)
_cell_angle_gamma 90
_cell_formula_units_Z 4
_cell_length_a 17.478(2)
_cell_length_b 18.488(2)
_cell_length_c 12.2139(16)
_cell_measurement_reflns_used 9385
_cell_measurement_temperature 110.00
_cell_measurement_theta_max 28.985
_cell_measurement_theta_min 2.501
_cell_volume 3877.0(8)
_computing_cell_refinement 'SAINT V8.40A (Bruker, 2019)'
_computing_data_reduction 'SAINT V8.40A (Bruker, 2019)'
_computing_molecular_graphics 'Olex2 1.5 (Dolomanov et al., 2009)'
_computing_publication_material 'Olex2 1.5 (Dolomanov et al., 2009)'
_computing_structure_refinement 'SHELXL 2019/3 (Sheldrick, 2015)'
_computing_structure_solution 'SHELXT 2014/5 (Sheldrick, 2014)'
_diffrn_ambient_temperature 110.00
_diffrn_measured_fraction_theta_full 0.999
_diffrn_measured_fraction_theta_max 0.997
_diffrn_measurement_device_type 'Bruker APEX-II CCD'
_diffrn_measurement_method '\f and \w scans'
_diffrn_radiation_type MoK\a
_diffrn_radiation_wavelength 0.71073
_diffrn_reflns_av_R_equivalents 0.1012
_diffrn_reflns_av_unetI/netI 0.0619
_diffrn_reflns_Laue_measured_fraction_full 0.999
_diffrn_reflns_Laue_measured_fraction_max 0.997
_diffrn_reflns_limit_h_max 23
_diffrn_reflns_limit_h_min -23
_diffrn_reflns_limit_k_max 25
_diffrn_reflns_limit_k_min -25
_diffrn_reflns_limit_l_max 16
_diffrn_reflns_limit_l_min -16
_diffrn_reflns_number 93220
_diffrn_reflns_point_group_measured_fraction_full 0.999
_diffrn_reflns_point_group_measured_fraction_max 0.997
_diffrn_reflns_theta_full 25.242
_diffrn_reflns_theta_max 29.156
_diffrn_reflns_theta_min 2.179
_diffrn_source_current 1.0
_diffrn_source_power 0.05
_diffrn_source_voltage 50.0
_diffrn_standards_number 0
_exptl_absorpt_coefficient_mu 0.787
_exptl_absorpt_correction_T_max 0.4833
_exptl_absorpt_correction_T_min 0.4365
_exptl_absorpt_correction_type multi-scan
_exptl_absorpt_process_details
;
SADABS-2016/2 (Bruker,2016/2) was used for absorption correction.
wR2(int) was 0.1061 before and 0.0915 after correction.
The Ratio of minimum to maximum transmission is 0.9032.
The \l/2 correction factor is Not present.
;
_exptl_crystal_colour colourless
_exptl_crystal_colour_primary colourless
_exptl_crystal_density_diffrn 1.339
_exptl_crystal_description block
_exptl_crystal_F_000 1616
_exptl_crystal_size_max 0.21
_exptl_crystal_size_mid 0.136
_exptl_crystal_size_min 0.13
_refine_diff_density_max 0.559
_refine_diff_density_min -0.638
_refine_diff_density_rms 0.097
_refine_ls_extinction_method none
_refine_ls_goodness_of_fit_ref 1.062
_refine_ls_hydrogen_treatment constr
_refine_ls_matrix_type full
_refine_ls_number_parameters 598
_refine_ls_number_reflns 10438
_refine_ls_number_restraints 351
_refine_ls_restrained_S_all 1.051
_refine_ls_R_factor_all 0.0767
_refine_ls_R_factor_gt 0.0467
_refine_ls_shift/su_max 0.000
_refine_ls_shift/su_mean 0.000
_refine_ls_structure_factor_coef Fsqd
_refine_ls_weighting_details 'w=1/[\s^2^(Fo^2^)+(0.0094P)^2^+8.3255P] where P=(Fo^2^+2Fc^2^)/3'
_refine_ls_weighting_scheme calc
_refine_ls_wR_factor_gt 0.0905
_refine_ls_wR_factor_ref 0.1024
_reflns_Friedel_coverage 0.000
_reflns_number_gt 7638
_reflns_number_total 10438
_reflns_threshold_expression 'I > 2\s(I)'
_cod_data_source_file d3cc04942f2.cif
_cod_data_source_block 2
_cod_depositor_comments 'Adding full bibliography for 7132357--7132360.cif.'
_cod_original_cell_volume 3877.2(9)
_cod_database_code 7132357
_shelx_shelxl_version_number 2019/3
_shelx_space_group_comment
;
The symmetry employed for this shelxl refinement is uniquely defined
by the following loop, which should always be used as a source of
symmetry information in preference to the above space-group names.
They are only intended as comments.
;
_shelx_estimated_absorpt_t_max 0.905
_shelx_estimated_absorpt_t_min 0.852
_olex2_refinement_description
;
1. Fixed Uiso
 At 1.2 times of:
  All C(H) groups
 At 1.5 times of:
  All C(H,H,H) groups
2. Restrained distances
 Sb1A-C4 \\sim Sb1-C5
 with sigma of 0.01
3. Uiso/Uaniso restraints and constraints
C24A \\sim C25A \\sim C26A \\sim C27A \\sim C28A \\sim C29A \\sim C24 \\sim C25
\\sim C26 \\sim C27 \\sim C28 \\sim C29: within 2A with sigma of 0.005 and
sigma for terminal atoms of 0.02 within 2A
C36A \\sim C37A \\sim C38A \\sim C39A \\sim C40A \\sim C41A: within 2A with
sigma of 0.002 and sigma for terminal atoms of 0.02 within 2A
C36 \\sim C37 \\sim C38 \\sim C39 \\sim C40 \\sim C41: within 2A with sigma of
0.003 and sigma for terminal atoms of 0.02 within 2A
C42A \\sim C43A \\sim C44A \\sim C45A \\sim C46A \\sim C47A \\sim C42 \\sim C43
\\sim C44 \\sim C45 \\sim C46 \\sim C47: within 2A with sigma of 0.005 and
sigma for terminal atoms of 0.01 within 2A
P1A \\sim P1: within 2A with sigma of 0.01 and sigma for terminal atoms of 0.02
within 2A
C30 \\sim C31 \\sim C32 \\sim C33 \\sim C34 \\sim C35 \\sim C30A \\sim C31A
\\sim C32A \\sim C33A \\sim C34A \\sim C35A: within 2A with sigma of 0.005 and
sigma for terminal atoms of 0.02 within 2A
4. Same fragment restrains
{Sb1, C24, C25, C26, C27, C28, C29, C30, C31, C32, C33, C34, C35} sigma for
1-2: 0.02, 1-3: 0.04
as in
{Sb1A, C24A, C25A, C26A, C27A, C28A, C29A, C30A, C31A, C32A, C33A, C34A, C35A}
{P1, C36, C37, C38, C39, C40, C41, C42, C43, C44, C45, C46, C47} sigma for 1-2:
0.005, 1-3: 0.01
as in
{P1A, C36A, C37A, C38A, C39A, C40A, C41A, C42A, C43A, C44A, C45A, C46A, C47A}
5. Others
 Sof(P1A)=Sof(C36A)=Sof(C37A)=Sof(H37A)=Sof(C38A)=Sof(H38A)=Sof(C39A)=
 Sof(H39A)=Sof(C40A)=Sof(H40A)=Sof(C41A)=Sof(H41A)=Sof(C42A)=Sof(C43A)=
 Sof(H43A)=Sof(C44A)=Sof(H44A)=Sof(C45A)=Sof(H45A)=Sof(C46A)=Sof(H46A)=
 Sof(C47A)=Sof(H47A)=Sof(Sb1A)=Sof(C24A)=Sof(C25A)=Sof(H25A)=Sof(C26A)=
 Sof(H26A)=Sof(C27A)=Sof(H27A)=Sof(C28A)=Sof(H28A)=Sof(C29A)=Sof(H29A)=
 Sof(C30A)=Sof(C31A)=Sof(H31A)=Sof(C32A)=Sof(H32A)=Sof(C33A)=Sof(H33A)=
 Sof(C34A)=Sof(H34A)=Sof(C35A)=Sof(H35A)=1-FVAR(1)
 Sof(P1)=Sof(C36)=Sof(C37)=Sof(H37)=Sof(C38)=Sof(H38)=Sof(C39)=Sof(H39)=
 Sof(C40)=Sof(H40)=Sof(C41)=Sof(H41)=Sof(C42)=Sof(C43)=Sof(H43)=Sof(C44)=
 Sof(H44)=Sof(C45)=Sof(H45)=Sof(C46)=Sof(H46)=Sof(C47)=Sof(H47)=Sof(Sb1)=
 Sof(C24)=Sof(C25)=Sof(H25)=Sof(C26)=Sof(H26)=Sof(C27)=Sof(H27)=Sof(C28)=
 Sof(H28)=Sof(C29)=Sof(H29)=Sof(C30)=Sof(C31)=Sof(H31)=Sof(C32)=Sof(H32)=
 Sof(C33)=Sof(H33)=Sof(C34)=Sof(H34)=Sof(C35)=Sof(H35)=FVAR(1)
6.a Aromatic/amide H refined with riding coordinates:
 C37A(H37A), C38A(H38A), C39A(H39A), C40A(H40A), C41A(H41A), C43A(H43A),
 C44A(H44A), C45A(H45A), C46A(H46A), C47A(H47A), C25A(H25A), C26A(H26A),
 C27A(H27A), C28A(H28A), C29A(H29A), C31A(H31A), C32A(H32A), C33A(H33A),
 C34A(H34A), C35A(H35A), C8(H8), C3(H3), C6(H6), C1(H1), C37(H37), C38(H38),
 C39(H39), C40(H40), C41(H41), C43(H43), C44(H44), C45(H45), C46(H46), C47(H47),
  C25(H25), C26(H26), C27(H27), C28(H28), C29(H29), C31(H31), C32(H32),
 C33(H33), C34(H34), C35(H35)
6.b Fitted hexagon refined as free rotating group:
 C36A(C37A,C38A,C39A,C40A,C41A), C42A(C43A,C44A,C45A,C46A,C47A), C24A(C25A,
 C26A,C27A,C28A,C29A), C30A(C31A,C32A,C33A,C34A,C35A), C36(C37,C38,C39,C40,C41),
  C42(C43,C44,C45,C46,C47), C24(C25,C26,C27,C28,C29), C30(C31,C32,C33,C34,C35)
6.c Idealised Me refined as rotating group:
 C14(H14A,H14B,H14C), C17(H17A,H17B,H17C), C23(H23A,H23B,H23C), C19(H19A,H19B,
 H19C), C18(H18A,H18B,H18C), C15(H15A,H15B,H15C), C21(H21A,H21B,H21C), C22(H22A,
 H22B,H22C)
;
_olex2_submission_special_instructions 'No special instructions were received'

loop_
_space_group_symop_operation_xyz
'x, y, z'
'-x, y+1/2, -z+1/2'
'-x, -y, -z'
'x, -y-1/2, z-1/2'

loop_
_atom_site_label
_atom_site_type_symbol
_atom_site_fract_x
_atom_site_fract_y
_atom_site_fract_z
_atom_site_U_iso_or_equiv
_atom_site_adp_type
_atom_site_occupancy
_atom_site_site_symmetry_order
_atom_site_calc_flag
_atom_site_refinement_flags_posn
_atom_site_refinement_flags_adp
_atom_site_refinement_flags_occupancy
_atom_site_disorder_assembly
_atom_site_disorder_group
P1A P 0.1905(4) 0.5684(4) 0.3842(5) 0.0123(12) Uani 0.2843(10) 1 d D . P A 2
C36A C 0.1890(11) 0.6278(8) 0.2612(13) 0.023(2) Uani 0.2843(10) 1 d DG U P A 2
C37A C 0.2318(11) 0.6049(9) 0.1826(13) 0.023(2) Uani 0.2843(10) 1 d DG U P A 2
H37A H 0.256126 0.558745 0.189719 0.028 Uiso 0.2843(10) 1 calc R U P A 2
C38A C 0.2391(10) 0.6495(9) 0.0935(12) 0.024(2) Uani 0.2843(10) 1 d DG U P A 2
H38A H 0.268398 0.633874 0.039795 0.029 Uiso 0.2843(10) 1 calc R U P A 2
C39A C 0.2035(9) 0.7171(9) 0.0831(11) 0.024(3) Uani 0.2843(10) 1 d DG U P A 2
H39A H 0.208519 0.747564 0.022238 0.028 Uiso 0.2843(10) 1 calc R U P A 2
C40A C 0.1607(9) 0.7400(7) 0.1617(12) 0.024(3) Uani 0.2843(10) 1 d DG U P A 2
H40A H 0.136368 0.786125 0.154605 0.029 Uiso 0.2843(10) 1 calc R U P A 2
C41A C 0.1534(10) 0.6953(8) 0.2508(12) 0.024(2) Uani 0.2843(10) 1 d DG U P A 2
H41A H 0.124094 0.710997 0.304530 0.029 Uiso 0.2843(10) 1 calc R U P A 2
C42A C 0.0894(4) 0.5837(7) 0.4090(7) 0.023(2) Uani 0.2843(10) 1 d DG U P A 2
C43A C 0.0243(5) 0.5952(9) 0.3262(6) 0.027(2) Uani 0.2843(10) 1 d DG U P A 2
H43A H 0.029716 0.598324 0.250455 0.032 Uiso 0.2843(10) 1 calc R U P A 2
C44A C -0.0489(5) 0.6021(7) 0.3544(7) 0.031(2) Uani 0.2843(10) 1 d DG U P A 2
H44A H -0.093379 0.609931 0.297815 0.037 Uiso 0.2843(10) 1 calc R U P A 2
C45A C -0.0569(4) 0.5974(5) 0.4653(8) 0.031(2) Uani 0.2843(10) 1 d DG U P A 2
H45A H -0.106841 0.602154 0.484493 0.037 Uiso 0.2843(10) 1 calc R U P A 2
C46A C 0.0083(5) 0.5859(5) 0.5480(6) 0.033(2) Uani 0.2843(10) 1 d DG U P A 2
H46A H 0.002793 0.582771 0.623813 0.040 Uiso 0.2843(10) 1 calc R U P A 2
C47A C 0.0814(4) 0.5790(5) 0.5199(6) 0.030(2) Uani 0.2843(10) 1 d DG U P A 2
H47A H 0.125890 0.571164 0.576456 0.036 Uiso 0.2843(10) 1 calc R U P A 2
Sb1A Sb 0.40601(14) 0.53464(9) 0.60132(19) 0.0176(3) Uani 0.2843(10) 1 d D . P A 2
C24A C 0.3181(9) 0.5249(9) 0.7046(13) 0.021(3) Uani 0.2843(10) 1 d DG U P A 2
C25A C 0.2829(9) 0.5873(7) 0.7349(13) 0.017(3) Uani 0.2843(10) 1 d DG U P A 2
H25A H 0.294815 0.632848 0.706343 0.021 Uiso 0.2843(10) 1 calc R U P A 2
C26A C 0.2301(10) 0.5830(8) 0.8068(14) 0.017(3) Uani 0.2843(10) 1 d DG U P A 2
H26A H 0.206016 0.625641 0.827487 0.021 Uiso 0.2843(10) 1 calc R U P A 2
C27A C 0.2126(12) 0.5163(9) 0.8486(14) 0.019(3) Uani 0.2843(10) 1 d DG U P A 2
H27A H 0.176547 0.513375 0.897754 0.023 Uiso 0.2843(10) 1 calc R U P A 2
C28A C 0.2478(13) 0.4539(8) 0.8183(16) 0.022(3) Uani 0.2843(10) 1 d DG U P A 2
H28A H 0.235875 0.408316 0.846877 0.027 Uiso 0.2843(10) 1 calc R U P A 2
C29A C 0.3006(12) 0.4582(7) 0.7464(15) 0.021(3) Uani 0.2843(10) 1 d DG U P A 2
H29A H 0.324674 0.415521 0.725733 0.026 Uiso 0.2843(10) 1 calc R U P A 2
C30A C 0.5061(9) 0.5324(12) 0.7340(14) 0.022(3) Uani 0.2843(10) 1 d DG U P A 2
C31A C 0.5074(12) 0.4913(15) 0.8295(17) 0.022(3) Uani 0.2843(10) 1 d DG U P A 2
H31A H 0.463858 0.462018 0.836490 0.027 Uiso 0.2843(10) 1 calc R U P A 2
C32A C 0.5723(13) 0.4929(15) 0.9149(15) 0.022(3) Uani 0.2843(10) 1 d DG U P A 2
H32A H 0.573121 0.464782 0.980186 0.026 Uiso 0.2843(10) 1 calc R U P A 2
C33A C 0.6360(11) 0.5357(13) 0.9047(13) 0.022(3) Uani 0.2843(10) 1 d DG U P A 2
H33A H 0.680315 0.536829 0.963022 0.026 Uiso 0.2843(10) 1 calc R U P A 2
C34A C 0.6347(8) 0.5769(11) 0.8091(12) 0.022(3) Uani 0.2843(10) 1 d DG U P A 2
H34A H 0.678246 0.606111 0.802165 0.027 Uiso 0.2843(10) 1 calc R U P A 2
C35A C 0.5698(9) 0.5752(10) 0.7238(11) 0.021(3) Uani 0.2843(10) 1 d DG U P A 2
H35A H 0.568984 0.603347 0.658468 0.025 Uiso 0.2843(10) 1 calc R U P A 2
O1 O 0.28463(11) 0.43628(10) 0.47482(17) 0.0195(4) Uani 1 1 d . . . . .
C5 C 0.17959(16) 0.47306(14) 0.3358(2) 0.0173(6) Uani 1 1 d D . . . .
C12 C 0.22814(15) 0.41673(14) 0.3844(2) 0.0156(5) Uani 1 1 d . . . . .
C10 C 0.34475(16) 0.31772(14) 0.4745(2) 0.0163(5) Uani 1 1 d . . . . .
C11 C 0.34615(16) 0.38913(14) 0.5090(2) 0.0153(5) Uani 1 1 d . . . . .
C13 C 0.22012(16) 0.34620(14) 0.3456(2) 0.0150(5) Uani 1 1 d . . . . .
C4 C 0.41024(16) 0.41985(14) 0.5810(2) 0.0177(5) Uani 1 1 d D . . . .
C7 C 0.10879(16) 0.38512(14) 0.2044(2) 0.0179(6) Uani 1 1 d . . . . .
C8 C 0.15883(16) 0.33168(14) 0.2561(2) 0.0173(6) Uani 1 1 d . . . . .
H8 H 0.151301 0.283353 0.229880 0.021 Uiso 1 1 calc R U . . .
C3 C 0.47467(16) 0.37591(15) 0.6160(2) 0.0181(6) Uani 1 1 d . . . . .
H3 H 0.519133 0.395890 0.662964 0.022 Uiso 1 1 calc R U . . .
C6 C 0.12133(16) 0.45577(15) 0.2454(2) 0.0190(6) Uani 1 1 d . . . . .
H6 H 0.088750 0.493399 0.210041 0.023 Uiso 1 1 calc R U . . .
C14 C 0.29811(18) 0.23693(15) 0.3095(3) 0.0241(6) Uani 1 1 d . . . . .
H14A H 0.326078 0.266307 0.262975 0.036 Uiso 1 1 calc R U . . .
H14B H 0.251849 0.215620 0.262902 0.036 Uiso 1 1 calc R U . . .
H14C H 0.332293 0.198289 0.345202 0.036 Uiso 1 1 calc R U . . .
C1 C 0.41101(16) 0.27591(14) 0.5144(2) 0.0180(6) Uani 1 1 d . . . . .
H1 H 0.411105 0.226631 0.492456 0.022 Uiso 1 1 calc R U . . .
C9 C 0.27303(16) 0.28518(14) 0.3999(2) 0.0171(6) Uani 1 1 d . . . . .
C16 C 0.54815(17) 0.25726(15) 0.6293(2) 0.0202(6) Uani 1 1 d . . . . .
C20 C 0.04180(18) 0.37015(16) 0.1069(3) 0.0235(6) Uani 1 1 d . . . . .
C2 C 0.47635(16) 0.30297(14) 0.5844(2) 0.0181(6) Uani 1 1 d . . . . .
C17 C 0.54110(18) 0.18005(15) 0.5828(3) 0.0231(6) Uani 1 1 d . . . . .
H17A H 0.496019 0.156196 0.604162 0.035 Uiso 1 1 calc R U . . .
H17B H 0.588479 0.152887 0.613150 0.035 Uiso 1 1 calc R U . . .
H17C H 0.534296 0.181686 0.501348 0.035 Uiso 1 1 calc R U . . .
C23 C 0.03272(19) 0.28942(17) 0.0782(3) 0.0321(8) Uani 1 1 d . . . . .
H23A H 0.079648 0.271983 0.053536 0.048 Uiso 1 1 calc R U . . .
H23B H -0.012587 0.282397 0.018465 0.048 Uiso 1 1 calc R U . . .
H23C H 0.025292 0.262327 0.144408 0.048 Uiso 1 1 calc R U . . .
C19 C 0.5577(2) 0.25329(17) 0.7574(3) 0.0299(7) Uani 1 1 d . . . . .
H19A H 0.564319 0.302201 0.788667 0.045 Uiso 1 1 calc R U . . .
H19B H 0.603520 0.224040 0.787643 0.045 Uiso 1 1 calc R U . . .
H19C H 0.511185 0.231108 0.777243 0.045 Uiso 1 1 calc R U . . .
C18 C 0.62087(18) 0.29201(17) 0.5979(3) 0.0300(7) Uani 1 1 d . . . . .
H18A H 0.614727 0.294431 0.516580 0.045 Uiso 1 1 calc R U . . .
H18B H 0.666781 0.262824 0.628112 0.045 Uiso 1 1 calc R U . . .
H18C H 0.627515 0.340964 0.629014 0.045 Uiso 1 1 calc R U . . .
C15 C 0.22877(18) 0.23914(16) 0.4729(3) 0.0242(6) Uani 1 1 d . . . . .
H15A H 0.262583 0.200061 0.507973 0.036 Uiso 1 1 calc R U . . .
H15B H 0.182161 0.218404 0.426305 0.036 Uiso 1 1 calc R U . . .
H15C H 0.213406 0.269667 0.530679 0.036 Uiso 1 1 calc R U . . .
C21 C -0.03510(18) 0.39619(19) 0.1366(3) 0.0362(9) Uani 1 1 d . . . . .
H21A H -0.046291 0.368123 0.199802 0.054 Uiso 1 1 calc R U . . .
H21B H -0.077357 0.389537 0.072278 0.054 Uiso 1 1 calc R U . . .
H21C H -0.030774 0.447546 0.156648 0.054 Uiso 1 1 calc R U . . .
C22 C 0.0579(2) 0.41084(19) 0.0043(3) 0.0375(8) Uani 1 1 d . . . . .
H22A H 0.064041 0.462527 0.021444 0.056 Uiso 1 1 calc R U . . .
H22B H 0.014192 0.403821 -0.057939 0.056 Uiso 1 1 calc R U . . .
H22C H 0.105748 0.392190 -0.016316 0.056 Uiso 1 1 calc R U . . .
P1 P 0.4053(2) 0.51589(13) 0.6188(3) 0.0159(5) Uani 0.7157(10) 1 d D . P A 1
C36 C 0.3288(4) 0.5157(3) 0.7057(5) 0.0180(11) Uani 0.7157(10) 1 d DG U P A 1
C37 C 0.2954(4) 0.5821(3) 0.7219(5) 0.0185(12) Uani 0.7157(10) 1 d DG U P A 1
H37 H 0.310045 0.624103 0.686046 0.022 Uiso 0.7157(10) 1 calc R U P A 1
C38 C 0.2405(4) 0.5870(3) 0.7905(6) 0.0220(13) Uani 0.7157(10) 1 d DG U P A 1
H38 H 0.217636 0.632430 0.801550 0.026 Uiso 0.7157(10) 1 calc R U P A 1
C39 C 0.2190(5) 0.5256(4) 0.8429(6) 0.0243(13) Uani 0.7157(10) 1 d DG U P A 1
H39 H 0.181527 0.528941 0.889797 0.029 Uiso 0.7157(10) 1 calc R U P A 1
C40 C 0.2525(5) 0.4591(3) 0.8267(6) 0.0240(13) Uani 0.7157(10) 1 d DG U P A 1
H40 H 0.237828 0.417125 0.862540 0.029 Uiso 0.7157(10) 1 calc R U P A 1
C41 C 0.3074(5) 0.4542(3) 0.7581(6) 0.0203(13) Uani 0.7157(10) 1 d DG U P A 1
H41 H 0.330237 0.408797 0.747035 0.024 Uiso 0.7157(10) 1 calc R U P A 1
C42 C 0.4940(3) 0.5247(4) 0.7305(6) 0.0173(12) Uani 0.7157(10) 1 d DG U P A 1
C43 C 0.5045(5) 0.4891(6) 0.8324(7) 0.0210(14) Uani 0.7157(10) 1 d DG U P A 1
H43 H 0.464474 0.459001 0.850031 0.025 Uiso 0.7157(10) 1 calc R U P A 1
C44 C 0.5737(5) 0.4975(6) 0.9086(6) 0.0233(15) Uani 0.7157(10) 1 d DG U P A 1
H44 H 0.580960 0.473219 0.978318 0.028 Uiso 0.7157(10) 1 calc R U P A 1
C45 C 0.6323(4) 0.5416(5) 0.8829(5) 0.0250(14) Uani 0.7157(10) 1 d DG U P A 1
H45 H 0.679634 0.547351 0.934948 0.030 Uiso 0.7157(10) 1 calc R U P A 1
C46 C 0.6218(3) 0.5772(4) 0.7809(5) 0.0246(13) Uani 0.7157(10) 1 d DG U P A 1
H46 H 0.661822 0.607266 0.763288 0.030 Uiso 0.7157(10) 1 calc R U P A 1
C47 C 0.5526(3) 0.5687(4) 0.7047(5) 0.0211(12) Uani 0.7157(10) 1 d DG U P A 1
H47 H 0.545336 0.593048 0.634998 0.025 Uiso 0.7157(10) 1 calc R U P A 1
Sb1 Sb 0.19194(5) 0.58000(4) 0.41228(6) 0.01804(15) Uani 0.7157(10) 1 d D . P A 1
C24 C 0.1958(4) 0.6328(3) 0.2542(5) 0.0239(12) Uani 0.7157(10) 1 d DG U P A 1
C25 C 0.2427(4) 0.6049(3) 0.1841(6) 0.0261(14) Uani 0.7157(10) 1 d DG U P A 1
H25 H 0.266635 0.558981 0.199310 0.031 Uiso 0.7157(10) 1 calc R U P A 1
C26 C 0.2545(4) 0.6443(3) 0.0918(5) 0.0268(13) Uani 0.7157(10) 1 d DG U P A 1
H26 H 0.286551 0.625289 0.043876 0.032 Uiso 0.7157(10) 1 calc R U P A 1
C27 C 0.2194(3) 0.7115(3) 0.0695(4) 0.0255(13) Uani 0.7157(10) 1 d DG U P A 1
H27 H 0.227519 0.738464 0.006419 0.031 Uiso 0.7157(10) 1 calc R U P A 1
C28 C 0.1725(3) 0.7394(3) 0.1396(5) 0.0241(12) Uani 0.7157(10) 1 d DG U P A 1
H28 H 0.148569 0.785332 0.124393 0.029 Uiso 0.7157(10) 1 calc R U P A 1
C29 C 0.1607(4) 0.7000(3) 0.2319(5) 0.0237(11) Uani 0.7157(10) 1 d DG U P A 1
H29 H 0.128651 0.719025 0.279828 0.028 Uiso 0.7157(10) 1 calc R U P A 1
C30 C 0.06866(16) 0.5951(3) 0.4107(3) 0.0227(10) Uani 0.7157(10) 1 d DG U P A 1
C31 C 0.0145(2) 0.6021(3) 0.3123(2) 0.0257(11) Uani 0.7157(10) 1 d DG U P A 1
H31 H 0.031497 0.604165 0.242853 0.031 Uiso 0.7157(10) 1 calc R U P A 1
C32 C -0.0645(2) 0.6060(3) 0.3154(2) 0.0274(10) Uani 0.7157(10) 1 d DG U P A 1
H32 H -0.101466 0.610771 0.248088 0.033 Uiso 0.7157(10) 1 calc R U P A 1
C33 C -0.08931(15) 0.60298(19) 0.4169(3) 0.0270(9) Uani 0.7157(10) 1 d DG U P A 1
H33 H -0.143289 0.605658 0.419063 0.032 Uiso 0.7157(10) 1 calc R U P A 1
C34 C -0.0352(2) 0.59601(18) 0.5154(2) 0.0269(10) Uani 0.7157(10) 1 d DG U P A 1
H34 H -0.052150 0.593938 0.584805 0.032 Uiso 0.7157(10) 1 calc R U P A 1
C35 C 0.04381(19) 0.5921(2) 0.5123(2) 0.0252(9) Uani 0.7157(10) 1 d DG U P A 1
H35 H 0.080814 0.587332 0.579572 0.030 Uiso 0.7157(10) 1 calc R U P A 1

loop_
_atom_site_aniso_label
_atom_site_aniso_U_11
_atom_site_aniso_U_22
_atom_site_aniso_U_33
_atom_site_aniso_U_23
_atom_site_aniso_U_13
_atom_site_aniso_U_12
P1A 0.0143(16) 0.018(3) 0.003(3) 0.0015(17) -0.0030(17) 0.0003(16)
C36A 0.012(4) 0.039(5) 0.021(4) -0.005(3) 0.013(3) -0.005(3)
C37A 0.013(4) 0.039(5) 0.021(4) -0.005(3) 0.013(3) -0.004(3)
C38A 0.013(4) 0.040(5) 0.022(4) -0.006(3) 0.013(3) -0.004(3)
C39A 0.014(4) 0.040(5) 0.022(4) -0.005(3) 0.014(3) -0.004(3)
C40A 0.014(4) 0.040(5) 0.022(4) -0.006(3) 0.014(3) -0.004(3)
C41A 0.014(4) 0.040(5) 0.021(4) -0.006(3) 0.013(3) -0.004(3)
C42A 0.037(5) 0.017(4) 0.018(4) -0.006(3) 0.012(4) -0.008(4)
C43A 0.035(5) 0.024(4) 0.024(4) -0.005(4) 0.012(4) -0.007(4)
C44A 0.039(5) 0.027(4) 0.029(5) -0.003(4) 0.010(4) -0.002(4)
C45A 0.040(5) 0.026(4) 0.029(5) 0.003(4) 0.014(4) -0.003(4)
C46A 0.044(5) 0.027(4) 0.031(4) 0.000(4) 0.013(4) -0.007(4)
C47A 0.043(5) 0.024(4) 0.025(4) -0.003(3) 0.013(4) -0.009(4)
Sb1A 0.0199(5) 0.0134(8) 0.0190(7) 0.0006(5) 0.0021(4) 0.0008(6)
C24A 0.020(5) 0.030(5) 0.014(5) 0.010(4) 0.004(4) -0.006(4)
C25A 0.016(5) 0.024(5) 0.014(4) 0.009(4) 0.009(4) -0.001(4)
C26A 0.016(5) 0.026(5) 0.013(4) 0.006(4) 0.012(4) 0.003(4)
C27A 0.017(5) 0.027(5) 0.016(4) 0.010(4) 0.010(4) -0.003(4)
C28A 0.021(5) 0.030(5) 0.017(5) 0.006(4) 0.006(4) -0.002(4)
C29A 0.021(5) 0.030(5) 0.013(5) 0.008(4) 0.003(4) 0.000(4)
C30A 0.032(6) 0.019(5) 0.018(5) 0.002(4) 0.010(4) 0.006(5)
C31A 0.030(6) 0.020(5) 0.018(5) 0.002(5) 0.009(5) 0.004(5)
C32A 0.031(6) 0.021(5) 0.014(5) 0.002(4) 0.006(5) 0.005(5)
C33A 0.029(6) 0.024(5) 0.012(5) 0.001(4) 0.004(4) 0.004(4)
C34A 0.027(6) 0.025(4) 0.015(5) 0.000(4) 0.003(4) 0.001(4)
C35A 0.027(6) 0.022(5) 0.016(5) 0.002(4) 0.010(4) -0.001(4)
O1 0.0170(10) 0.0144(9) 0.0244(11) -0.0028(8) -0.0036(8) 0.0042(7)
C5 0.0179(14) 0.0130(12) 0.0208(15) -0.0016(10) 0.0030(11) 0.0003(10)
C12 0.0132(12) 0.0155(12) 0.0175(13) -0.0004(10) 0.0015(10) -0.0004(10)
C10 0.0168(13) 0.0151(12) 0.0175(14) 0.0011(10) 0.0043(11) -0.0002(10)
C11 0.0163(13) 0.0147(12) 0.0149(14) 0.0002(10) 0.0030(10) 0.0026(10)
C13 0.0145(13) 0.0150(12) 0.0163(14) 0.0006(10) 0.0048(10) 0.0015(10)
C4 0.0183(13) 0.0136(11) 0.0213(14) 0.0017(11) 0.0038(11) 0.0006(11)
C7 0.0163(14) 0.0181(13) 0.0198(15) -0.0024(11) 0.0046(11) 0.0003(11)
C8 0.0167(14) 0.0151(12) 0.0205(15) -0.0014(10) 0.0048(11) 0.0000(10)
C3 0.0173(14) 0.0187(12) 0.0176(14) -0.0010(11) 0.0018(11) -0.0007(11)
C6 0.0158(14) 0.0174(13) 0.0232(15) 0.0015(11) 0.0021(11) 0.0021(11)
C14 0.0261(16) 0.0185(13) 0.0255(17) -0.0047(12) -0.0003(13) 0.0057(12)
C1 0.0193(14) 0.0143(12) 0.0206(15) -0.0005(10) 0.0045(11) 0.0020(11)
C9 0.0198(14) 0.0120(11) 0.0188(14) -0.0005(10) 0.0017(11) 0.0006(10)
C16 0.0196(15) 0.0194(13) 0.0210(15) -0.0008(11) 0.0018(12) 0.0040(11)
C20 0.0214(15) 0.0218(14) 0.0245(16) -0.0053(12) -0.0031(12) 0.0060(12)
C2 0.0187(14) 0.0177(13) 0.0183(15) 0.0005(10) 0.0041(11) -0.0001(11)
C17 0.0229(15) 0.0183(13) 0.0255(16) -0.0026(12) -0.0020(12) 0.0055(12)
C23 0.0231(17) 0.0254(15) 0.042(2) -0.0108(14) -0.0089(14) 0.0038(13)
C19 0.0371(19) 0.0293(16) 0.0199(16) 0.0001(13) -0.0034(14) 0.0126(14)
C18 0.0167(15) 0.0274(15) 0.045(2) -0.0038(14) 0.0032(14) 0.0018(12)
C15 0.0235(16) 0.0211(14) 0.0258(17) 0.0069(12) -0.0007(13) -0.0039(12)
C21 0.0184(16) 0.0326(17) 0.054(2) -0.0150(16) -0.0038(15) 0.0044(13)
C22 0.051(2) 0.0339(18) 0.0236(18) -0.0017(14) -0.0046(15) 0.0121(16)
P1 0.0193(7) 0.0106(11) 0.0173(11) 0.0012(7) 0.0024(7) 0.0001(9)
C36 0.015(2) 0.018(2) 0.020(2) -0.0025(16) -0.0015(17) 0.0010(16)
C37 0.019(2) 0.017(2) 0.020(2) -0.0029(16) 0.0031(17) -0.0002(16)
C38 0.022(2) 0.019(2) 0.026(3) 0.0000(17) 0.0054(19) 0.0020(17)
C39 0.021(2) 0.023(2) 0.030(2) -0.0017(19) 0.0069(18) 0.0008(19)
C40 0.023(2) 0.021(2) 0.028(2) -0.0012(18) 0.006(2) -0.0009(18)
C41 0.020(2) 0.018(2) 0.023(2) 0.0005(17) 0.0033(19) 0.0006(17)
C42 0.017(2) 0.016(2) 0.020(2) -0.0036(18) 0.0069(18) -0.0001(18)
C43 0.021(3) 0.019(2) 0.023(3) -0.002(2) 0.004(2) -0.002(2)
C44 0.025(3) 0.022(3) 0.023(3) 0.000(2) 0.004(2) 0.002(2)
C45 0.020(2) 0.030(3) 0.025(3) -0.003(2) 0.003(2) 0.002(2)
C46 0.019(2) 0.029(2) 0.026(3) 0.002(2) 0.005(2) -0.006(2)
C47 0.021(3) 0.024(2) 0.019(2) 0.000(2) 0.0054(18) -0.001(2)
Sb1 0.02147(19) 0.0149(2) 0.0160(4) -0.0020(2) -0.0009(2) 0.00073(15)
C24 0.019(3) 0.028(2) 0.023(2) 0.0015(19) -0.0014(18) -0.004(2)
C25 0.022(3) 0.027(2) 0.029(3) 0.002(2) 0.004(2) 0.001(2)
C26 0.020(3) 0.032(2) 0.031(2) -0.0041(19) 0.011(2) 0.002(2)
C27 0.021(3) 0.028(2) 0.030(3) 0.0012(19) 0.0129(19) -0.004(2)
C28 0.023(3) 0.023(2) 0.029(3) -0.0001(19) 0.012(2) -0.0021(18)
C29 0.022(2) 0.028(2) 0.023(3) -0.0031(19) 0.0093(19) -0.0021(19)
C30 0.024(2) 0.020(2) 0.025(2) -0.0049(16) 0.0060(18) -0.0042(18)
C31 0.025(2) 0.025(2) 0.028(2) -0.0066(19) 0.0068(19) -0.0029(19)
C32 0.025(2) 0.026(2) 0.032(2) -0.008(2) 0.0058(19) -0.0027(17)
C33 0.028(2) 0.0236(18) 0.032(2) -0.0049(18) 0.0121(19) -0.0017(17)
C34 0.034(2) 0.025(2) 0.025(2) -0.0020(18) 0.0140(19) -0.0049(18)
C35 0.031(2) 0.021(2) 0.024(2) -0.0029(16) 0.0080(19) -0.0029(18)

loop_
_atom_type_symbol
_atom_type_description
_atom_type_scat_dispersion_real
_atom_type_scat_dispersion_imag
_atom_type_scat_source
C C 0.0033 0.0016 'International Tables Vol C Tables 4.2.6.8 and 6.1.1.4'
H H 0.0000 0.0000 'International Tables Vol C Tables 4.2.6.8 and 6.1.1.4'
O O 0.0106 0.0060 'International Tables Vol C Tables 4.2.6.8 and 6.1.1.4'
P P 0.1023 0.0942 'International Tables Vol C Tables 4.2.6.8 and 6.1.1.4'
Sb Sb -0.5866 1.5461 'International Tables Vol C Tables 4.2.6.8 and 6.1.1.4'

loop_
_geom_angle_atom_site_label_1
_geom_angle_atom_site_label_2
_geom_angle_atom_site_label_3
_geom_angle
_geom_angle_site_symmetry_1
_geom_angle_site_symmetry_3
_geom_angle_publ_flag
C36A P1A C42A 99.8(5) . . ?
C36A P1A C5 108.6(7) . . ?
C5 P1A C42A 98.7(6) . . ?
C37A C36A P1A 116.8(5) . . ?
C37A C36A C41A 120.0 . . ?
C41A C36A P1A 123.0(5) . . ?
C36A C37A H37A 120.0 . . ?
C38A C37A C36A 120.0 . . ?
C38A C37A H37A 120.0 . . ?
C37A C38A H38A 120.0 . . ?
C37A C38A C39A 120.0 . . ?
C39A C38A H38A 120.0 . . ?
C38A C39A H39A 120.0 . . ?
C40A C39A C38A 120.0 . . ?
C40A C39A H39A 120.0 . . ?
C39A C40A H40A 120.0 . . ?
C39A C40A C41A 120.0 . . ?
C41A C40A H40A 120.0 . . ?
C36A C41A H41A 120.0 . . ?
C40A C41A C36A 120.0 . . ?
C40A C41A H41A 120.0 . . ?
C43A C42A P1A 125.1(4) . . ?
C43A C42A C47A 120.0 . . ?
C47A C42A P1A 114.8(4) . . ?
C42A C43A H43A 120.0 . . ?
C44A C43A C42A 120.0 . . ?
C44A C43A H43A 120.0 . . ?
C43A C44A H44A 120.0 . . ?
C43A C44A C45A 120.0 . . ?
C45A C44A H44A 120.0 . . ?
C44A C45A H45A 120.0 . . ?
C46A C45A C44A 120.0 . . ?
C46A C45A H45A 120.0 . . ?
C45A C46A H46A 120.0 . . ?
C47A C46A C45A 120.0 . . ?
C47A C46A H46A 120.0 . . ?
C42A C47A H47A 120.0 . . ?
C46A C47A C42A 120.0 . . ?
C46A C47A H47A 120.0 . . ?
C30A Sb1A C24A 97.2(7) . . ?
C4 Sb1A C24A 91.6(4) . . ?
C4 Sb1A C30A 91.6(6) . . ?
C25A C24A Sb1A 118.8(7) . . ?
C25A C24A C29A 120.0 . . ?
C29A C24A Sb1A 121.0(7) . . ?
C24A C25A H25A 120.0 . . ?
C24A C25A C26A 120.0 . . ?
C26A C25A H25A 120.0 . . ?
C25A C26A H26A 120.0 . . ?
C25A C26A C27A 120.0 . . ?
C27A C26A H26A 120.0 . . ?
C26A C27A H27A 120.0 . . ?
C28A C27A C26A 120.0 . . ?
C28A C27A H27A 120.0 . . ?
C27A C28A H28A 120.0 . . ?
C27A C28A C29A 120.0 . . ?
C29A C28A H28A 120.0 . . ?
C24A C29A H29A 120.0 . . ?
C28A C29A C24A 120.0 . . ?
C28A C29A H29A 120.0 . . ?
C31A C30A Sb1A 121.7(8) . . ?
C31A C30A C35A 120.0 . . ?
C35A C30A Sb1A 118.3(8) . . ?
C30A C31A H31A 120.0 . . ?
C30A C31A C32A 120.0 . . ?
C32A C31A H31A 120.0 . . ?
C31A C32A H32A 120.0 . . ?
C33A C32A C31A 120.0 . . ?
C33A C32A H32A 120.0 . . ?
C32A C33A H33A 120.0 . . ?
C32A C33A C34A 120.0 . . ?
C34A C33A H33A 120.0 . . ?
C33A C34A H34A 120.0 . . ?
C35A C34A C33A 120.0 . . ?
C35A C34A H34A 120.0 . . ?
C30A C35A H35A 120.0 . . ?
C34A C35A C30A 120.0 . . ?
C34A C35A H35A 120.0 . . ?
C12 O1 C11 118.2(2) . . ?
C12 C5 P1A 123.5(3) . . ?
C12 C5 Sb1 119.26(19) . . ?
C6 C5 P1A 119.1(3) . . ?
C6 C5 C12 117.4(2) . . ?
C6 C5 Sb1 123.2(2) . . ?
O1 C12 C5 115.3(2) . . ?
O1 C12 C13 122.0(2) . . ?
C13 C12 C5 122.7(2) . . ?
C11 C10 C1 117.0(3) . . ?
C11 C10 C9 121.5(2) . . ?
C1 C10 C9 121.5(2) . . ?
O1 C11 C4 114.6(2) . . ?
C10 C11 O1 122.6(2) . . ?
C10 C11 C4 122.8(2) . . ?
C12 C13 C8 117.3(2) . . ?
C12 C13 C9 122.2(2) . . ?
C8 C13 C9 120.5(2) . . ?
C11 C4 Sb1A 115.6(2) . . ?
C11 C4 P1 118.5(2) . . ?
C3 C4 Sb1A 126.0(2) . . ?
C3 C4 C11 117.4(2) . . ?
C3 C4 P1 124.1(2) . . ?
C8 C7 C6 117.2(3) . . ?
C8 C7 C20 123.3(2) . . ?
C6 C7 C20 119.5(2) . . ?
C13 C8 H8 118.6 . . ?
C7 C8 C13 122.7(2) . . ?
C7 C8 H8 118.6 . . ?
C4 C3 H3 118.9 . . ?
C4 C3 C2 122.3(3) . . ?
C2 C3 H3 118.9 . . ?
C5 C6 C7 122.7(3) . . ?
C5 C6 H6 118.7 . . ?
C7 C6 H6 118.7 . . ?
H14A C14 H14B 109.5 . . ?
H14A C14 H14C 109.5 . . ?
H14B C14 H14C 109.5 . . ?
C9 C14 H14A 109.5 . . ?
C9 C14 H14B 109.5 . . ?
C9 C14 H14C 109.5 . . ?
C10 C1 H1 118.4 . . ?
C2 C1 C10 123.2(2) . . ?
C2 C1 H1 118.4 . . ?
C10 C9 C13 109.3(2) . . ?
C10 C9 C14 110.0(2) . . ?
C10 C9 C15 108.5(2) . . ?
C13 C9 C14 110.2(2) . . ?
C13 C9 C15 109.3(2) . . ?
C15 C9 C14 109.5(2) . . ?
C2 C16 C17 112.2(2) . . ?
C2 C16 C19 108.4(2) . . ?
C2 C16 C18 110.0(2) . . ?
C17 C16 C19 108.5(2) . . ?
C17 C16 C18 108.1(2) . . ?
C18 C16 C19 109.6(3) . . ?
C7 C20 C23 112.6(2) . . ?
C7 C20 C21 109.6(3) . . ?
C7 C20 C22 108.5(3) . . ?
C21 C20 C23 107.5(3) . . ?
C22 C20 C23 108.6(3) . . ?
C22 C20 C21 110.0(3) . . ?
C3 C2 C16 119.4(2) . . ?
C1 C2 C3 117.3(3) . . ?
C1 C2 C16 123.3(2) . . ?
C16 C17 H17A 109.5 . . ?
C16 C17 H17B 109.5 . . ?
C16 C17 H17C 109.5 . . ?
H17A C17 H17B 109.5 . . ?
H17A C17 H17C 109.5 . . ?
H17B C17 H17C 109.5 . . ?
C20 C23 H23A 109.5 . . ?
C20 C23 H23B 109.5 . . ?
C20 C23 H23C 109.5 . . ?
H23A C23 H23B 109.5 . . ?
H23A C23 H23C 109.5 . . ?
H23B C23 H23C 109.5 . . ?
C16 C19 H19A 109.5 . . ?
C16 C19 H19B 109.5 . . ?
C16 C19 H19C 109.5 . . ?
H19A C19 H19B 109.5 . . ?
H19A C19 H19C 109.5 . . ?
H19B C19 H19C 109.5 . . ?
C16 C18 H18A 109.5 . . ?
C16 C18 H18B 109.5 . . ?
C16 C18 H18C 109.5 . . ?
H18A C18 H18B 109.5 . . ?
H18A C18 H18C 109.5 . . ?
H18B C18 H18C 109.5 . . ?
C9 C15 H15A 109.5 . . ?
C9 C15 H15B 109.5 . . ?
C9 C15 H15C 109.5 . . ?
H15A C15 H15B 109.5 . . ?
H15A C15 H15C 109.5 . . ?
H15B C15 H15C 109.5 . . ?
C20 C21 H21A 109.5 . . ?
C20 C21 H21B 109.5 . . ?
C20 C21 H21C 109.5 . . ?
H21A C21 H21B 109.5 . . ?
H21A C21 H21C 109.5 . . ?
H21B C21 H21C 109.5 . . ?
C20 C22 H22A 109.5 . . ?
C20 C22 H22B 109.5 . . ?
C20 C22 H22C 109.5 . . ?
H22A C22 H22B 109.5 . . ?
H22A C22 H22C 109.5 . . ?
H22B C22 H22C 109.5 . . ?
C4 P1 C36 102.3(2) . . ?
C4 P1 C42 101.3(3) . . ?
C36 P1 C42 99.8(3) . . ?
C37 C36 P1 116.5(3) . . ?
C37 C36 C41 120.0 . . ?
C41 C36 P1 123.4(3) . . ?
C36 C37 H37 120.0 . . ?
C38 C37 C36 120.0 . . ?
C38 C37 H37 120.0 . . ?
C37 C38 H38 120.0 . . ?
C37 C38 C39 120.0 . . ?
C39 C38 H38 120.0 . . ?
C38 C39 H39 120.0 . . ?
C40 C39 C38 120.0 . . ?
C40 C39 H39 120.0 . . ?
C39 C40 H40 120.0 . . ?
C41 C40 C39 120.0 . . ?
C41 C40 H40 120.0 . . ?
C36 C41 H41 120.0 . . ?
C40 C41 C36 120.0 . . ?
C40 C41 H41 120.0 . . ?
C43 C42 P1 124.5(3) . . ?
C43 C42 C47 120.0 . . ?
C47 C42 P1 115.5(3) . . ?
C42 C43 H43 120.0 . . ?
C44 C43 C42 120.0 . . ?
C44 C43 H43 120.0 . . ?
C43 C44 H44 120.0 . . ?
C45 C44 C43 120.0 . . ?
C45 C44 H44 120.0 . . ?
C44 C45 H45 120.0 . . ?
C44 C45 C46 120.0 . . ?
C46 C45 H45 120.0 . . ?
C45 C46 H46 120.0 . . ?
C47 C46 C45 120.0 . . ?
C47 C46 H46 120.0 . . ?
C42 C47 H47 120.0 . . ?
C46 C47 C42 120.0 . . ?
C46 C47 H47 120.0 . . ?
C24 Sb1 C5 92.5(2) . . ?
C30 Sb1 C5 95.43(16) . . ?
C30 Sb1 C24 97.5(2) . . ?
C25 C24 Sb1 120.0(2) . . ?
C25 C24 C29 120.0 . . ?
C29 C24 Sb1 119.3(2) . . ?
C24 C25 H25 120.0 . . ?
C24 C25 C26 120.0 . . ?
C26 C25 H25 120.0 . . ?
C25 C26 H26 120.0 . . ?
C27 C26 C25 120.0 . . ?
C27 C26 H26 120.0 . . ?
C26 C27 H27 120.0 . . ?
C26 C27 C28 120.0 . . ?
C28 C27 H27 120.0 . . ?
C27 C28 H28 120.0 . . ?
C27 C28 C29 120.0 . . ?
C29 C28 H28 120.0 . . ?
C24 C29 H29 120.0 . . ?
C28 C29 C24 120.0 . . ?
C28 C29 H29 120.0 . . ?
C31 C30 Sb1 122.3(2) . . ?
C31 C30 C35 120.0 . . ?
C35 C30 Sb1 117.6(2) . . ?
C30 C31 H31 120.0 . . ?
C30 C31 C32 120.0 . . ?
C32 C31 H31 120.0 . . ?
C31 C32 H32 120.0 . . ?
C33 C32 C31 120.0 . . ?
C33 C32 H32 120.0 . . ?
C32 C33 H33 120.0 . . ?
C32 C33 C34 120.0 . . ?
C34 C33 H33 120.0 . . ?
C33 C34 H34 120.0 . . ?
C33 C34 C35 120.0 . . ?
C35 C34 H34 120.0 . . ?
C30 C35 H35 120.0 . . ?
C34 C35 C30 120.0 . . ?
C34 C35 H35 120.0 . . ?

loop_
_geom_bond_atom_site_label_1
_geom_bond_atom_site_label_2
_geom_bond_distance
_geom_bond_site_symmetry_2
_geom_bond_publ_flag
P1A C36A 1.857(7) . ?
P1A C42A 1.870(7) . ?
P1A C5 1.857(7) . ?
C36A C37A 1.3900 . ?
C36A C41A 1.3900 . ?
C37A H37A 0.9500 . ?
C37A C38A 1.3900 . ?
C38A H38A 0.9500 . ?
C38A C39A 1.3900 . ?
C39A H39A 0.9500 . ?
C39A C40A 1.3900 . ?
C40A H40A 0.9500 . ?
C40A C41A 1.3900 . ?
C41A H41A 0.9500 . ?
C42A C43A 1.3900 . ?
C42A C47A 1.3900 . ?
C43A H43A 0.9500 . ?
C43A C44A 1.3900 . ?
C44A H44A 0.9500 . ?
C44A C45A 1.3900 . ?
C45A H45A 0.9500 . ?
C45A C46A 1.3900 . ?
C46A H46A 0.9500 . ?
C46A C47A 1.3900 . ?
C47A H47A 0.9500 . ?
Sb1A C24A 2.171(11) . ?
Sb1A C30A 2.151(12) . ?
Sb1A C4 2.140(3) . ?
C24A C25A 1.3900 . ?
C24A C29A 1.3900 . ?
C25A H25A 0.9500 . ?
C25A C26A 1.3900 . ?
C26A H26A 0.9500 . ?
C26A C27A 1.3900 . ?
C27A H27A 0.9500 . ?
C27A C28A 1.3900 . ?
C28A H28A 0.9500 . ?
C28A C29A 1.3900 . ?
C29A H29A 0.9500 . ?
C30A C31A 1.3900 . ?
C30A C35A 1.3900 . ?
C31A H31A 0.9500 . ?
C31A C32A 1.3900 . ?
C32A H32A 0.9500 . ?
C32A C33A 1.3900 . ?
C33A H33A 0.9500 . ?
C33A C34A 1.3900 . ?
C34A H34A 0.9500 . ?
C34A C35A 1.3900 . ?
C35A H35A 0.9500 . ?
O1 C12 1.385(3) . ?
O1 C11 1.387(3) . ?
C5 C12 1.403(4) . ?
C5 C6 1.392(4) . ?
C5 Sb1 2.180(3) . ?
C12 C13 1.385(4) . ?
C10 C11 1.384(4) . ?
C10 C1 1.402(4) . ?
C10 C9 1.529(4) . ?
C11 C4 1.408(4) . ?
C13 C8 1.406(4) . ?
C13 C9 1.529(4) . ?
C4 C3 1.390(4) . ?
C4 P1 1.841(4) . ?
C7 C8 1.391(4) . ?
C7 C6 1.402(4) . ?
C7 C20 1.531(4) . ?
C8 H8 0.9500 . ?
C3 H3 0.9500 . ?
C3 C2 1.405(4) . ?
C6 H6 0.9500 . ?
C14 H14A 0.9800 . ?
C14 H14B 0.9800 . ?
C14 H14C 0.9800 . ?
C14 C9 1.546(4) . ?
C1 H1 0.9500 . ?
C1 C2 1.385(4) . ?
C9 C15 1.541(4) . ?
C16 C2 1.527(4) . ?
C16 C17 1.533(4) . ?
C16 C19 1.544(4) . ?
C16 C18 1.535(4) . ?
C20 C23 1.534(4) . ?
C20 C21 1.534(4) . ?
C20 C22 1.532(5) . ?
C17 H17A 0.9800 . ?
C17 H17B 0.9800 . ?
C17 H17C 0.9800 . ?
C23 H23A 0.9800 . ?
C23 H23B 0.9800 . ?
C23 H23C 0.9800 . ?
C19 H19A 0.9800 . ?
C19 H19B 0.9800 . ?
C19 H19C 0.9800 . ?
C18 H18A 0.9800 . ?
C18 H18B 0.9800 . ?
C18 H18C 0.9800 . ?
C15 H15A 0.9800 . ?
C15 H15B 0.9800 . ?
C15 H15C 0.9800 . ?
C21 H21A 0.9800 . ?
C21 H21B 0.9800 . ?
C21 H21C 0.9800 . ?
C22 H22A 0.9800 . ?
C22 H22B 0.9800 . ?
C22 H22C 0.9800 . ?
P1 C36 1.856(6) . ?
P1 C42 1.870(6) . ?
C36 C37 1.3900 . ?
C36 C41 1.3900 . ?
C37 H37 0.9500 . ?
C37 C38 1.3900 . ?
C38 H38 0.9500 . ?
C38 C39 1.3900 . ?
C39 H39 0.9500 . ?
C39 C40 1.3900 . ?
C40 H40 0.9500 . ?
C40 C41 1.3900 . ?
C41 H41 0.9500 . ?
C42 C43 1.3900 . ?
C42 C47 1.3900 . ?
C43 H43 0.9500 . ?
C43 C44 1.3900 . ?
C44 H44 0.9500 . ?
C44 C45 1.3900 . ?
C45 H45 0.9500 . ?
C45 C46 1.3900 . ?
C46 H46 0.9500 . ?
C46 C47 1.3900 . ?
C47 H47 0.9500 . ?
Sb1 C24 2.176(4) . ?
Sb1 C30 2.169(3) . ?
C24 C25 1.3900 . ?
C24 C29 1.3900 . ?
C25 H25 0.9500 . ?
C25 C26 1.3900 . ?
C26 H26 0.9500 . ?
C26 C27 1.3900 . ?
C27 H27 0.9500 . ?
C27 C28 1.3900 . ?
C28 H28 0.9500 . ?
C28 C29 1.3900 . ?
C29 H29 0.9500 . ?
C30 C31 1.3900 . ?
C30 C35 1.3900 . ?
C31 H31 0.9500 . ?
C31 C32 1.3900 . ?
C32 H32 0.9500 . ?
C32 C33 1.3900 . ?
C33 H33 0.9500 . ?
C33 C34 1.3900 . ?
C34 H34 0.9500 . ?
C34 C35 1.3900 . ?
C35 H35 0.9500 . ?

loop_
_geom_torsion_atom_site_label_1
_geom_torsion_atom_site_label_2
_geom_torsion_atom_site_label_3
_geom_torsion_atom_site_label_4
_geom_torsion
_geom_torsion_site_symmetry_1
_geom_torsion_site_symmetry_2
_geom_torsion_site_symmetry_3
_geom_torsion_site_symmetry_4
_geom_torsion_publ_flag
P1A C36A C37A C38A -174.2(14) . . . . ?
P1A C36A C41A C40A 173.9(15) . . . . ?
P1A C42A C43A C44A 176.6(9) . . . . ?
P1A C42A C47A C46A -176.9(9) . . . . ?
P1A C5 C12 O1 1.9(4) . . . . ?
P1A C5 C12 C13 -178.6(3) . . . . ?
P1A C5 C6 C7 -179.4(3) . . . . ?
C36A P1A C42A C43A 34.6(10) . . . . ?
C36A P1A C42A C47A -148.7(9) . . . . ?
C36A P1A C5 C12 131.2(6) . . . . ?
C36A P1A C5 C6 -47.5(7) . . . . ?
C36A C37A C38A C39A 0.0 . . . . ?
C37A C36A C41A C40A 0.0 . . . . ?
C37A C38A C39A C40A 0.0 . . . . ?
C38A C39A C40A C41A 0.0 . . . . ?
C39A C40A C41A C36A 0.0 . . . . ?
C41A C36A C37A C38A 0.0 . . . . ?
C42A P1A C36A C37A -146.0(8) . . . . ?
C42A P1A C36A C41A 40.0(12) . . . . ?
C42A P1A C5 C12 -125.3(4) . . . . ?
C42A P1A C5 C6 56.0(4) . . . . ?
C42A C43A C44A C45A 0.0 . . . . ?
C43A C42A C47A C46A 0.0 . . . . ?
C43A C44A C45A C46A 0.0 . . . . ?
C44A C45A C46A C47A 0.0 . . . . ?
C45A C46A C47A C42A 0.0 . . . . ?
C47A C42A C43A C44A 0.0 . . . . ?
Sb1A C24A C25A C26A -175.8(11) . . . . ?
Sb1A C24A C29A C28A 175.7(12) . . . . ?
Sb1A C30A C31A C32A -178.1(15) . . . . ?
Sb1A C30A C35A C34A 178.2(14) . . . . ?
Sb1A C4 C3 C2 -169.8(2) . . . . ?
C24A C25A C26A C27A 0.0 . . . . ?
C25A C24A C29A C28A 0.0 . . . . ?
C25A C26A C27A C28A 0.0 . . . . ?
C26A C27A C28A C29A 0.0 . . . . ?
C27A C28A C29A C24A 0.0 . . . . ?
C29A C24A C25A C26A 0.0 . . . . ?
C30A C31A C32A C33A 0.0 . . . . ?
C31A C30A C35A C34A 0.0 . . . . ?
C31A C32A C33A C34A 0.0 . . . . ?
C32A C33A C34A C35A 0.0 . . . . ?
C33A C34A C35A C30A 0.0 . . . . ?
C35A C30A C31A C32A 0.0 . . . . ?
O1 C12 C13 C8 177.5(2) . . . . ?
O1 C12 C13 C9 -0.1(4) . . . . ?
O1 C11 C4 Sb1A -9.0(3) . . . . ?
O1 C11 C4 C3 -178.4(2) . . . . ?
O1 C11 C4 P1 -0.6(3) . . . . ?
C5 P1A C36A C37A -43.3(10) . . . . ?
C5 P1A C36A C41A 142.6(9) . . . . ?
C5 P1A C42A C43A -76.1(6) . . . . ?
C5 P1A C42A C47A 100.6(7) . . . . ?
C5 C12 C13 C8 -2.0(4) . . . . ?
C5 C12 C13 C9 -179.5(3) . . . . ?
C12 O1 C11 C10 -15.2(4) . . . . ?
C12 O1 C11 C4 164.5(2) . . . . ?
C12 C5 C6 C7 1.7(4) . . . . ?
C12 C13 C8 C7 2.0(4) . . . . ?
C12 C13 C9 C10 -15.8(4) . . . . ?
C12 C13 C9 C14 -136.8(3) . . . . ?
C12 C13 C9 C15 102.8(3) . . . . ?
C10 C11 C4 Sb1A 170.6(2) . . . . ?
C10 C11 C4 C3 1.3(4) . . . . ?
C10 C11 C4 P1 179.1(2) . . . . ?
C10 C1 C2 C3 0.2(4) . . . . ?
C10 C1 C2 C16 179.1(3) . . . . ?
C11 O1 C12 C5 -164.0(2) . . . . ?
C11 O1 C12 C13 16.6(4) . . . . ?
C11 C10 C1 C2 -0.6(4) . . . . ?
C11 C10 C9 C13 17.1(4) . . . . ?
C11 C10 C9 C14 138.2(3) . . . . ?
C11 C10 C9 C15 -102.0(3) . . . . ?
C11 C4 C3 C2 -1.7(4) . . . . ?
C11 C4 P1 C36 68.2(3) . . . . ?
C11 C4 P1 C42 170.9(3) . . . . ?
C4 C3 C2 C1 1.0(4) . . . . ?
C4 C3 C2 C16 -177.9(3) . . . . ?
C4 P1 C36 C37 -162.4(3) . . . . ?
C4 P1 C36 C41 21.0(4) . . . . ?
C4 P1 C42 C43 -64.6(5) . . . . ?
C4 P1 C42 C47 113.5(4) . . . . ?
C8 C13 C9 C10 166.8(2) . . . . ?
C8 C13 C9 C14 45.7(3) . . . . ?
C8 C13 C9 C15 -74.7(3) . . . . ?
C8 C7 C6 C5 -1.7(4) . . . . ?
C8 C7 C20 C23 3.9(4) . . . . ?
C8 C7 C20 C21 123.6(3) . . . . ?
C8 C7 C20 C22 -116.2(3) . . . . ?
C3 C4 P1 C36 -114.2(3) . . . . ?
C3 C4 P1 C42 -11.5(4) . . . . ?
C6 C5 C12 O1 -179.3(2) . . . . ?
C6 C5 C12 C13 0.2(4) . . . . ?
C6 C7 C8 C13 -0.2(4) . . . . ?
C6 C7 C20 C23 -175.8(3) . . . . ?
C6 C7 C20 C21 -56.1(4) . . . . ?
C6 C7 C20 C22 64.0(3) . . . . ?
C1 C10 C11 O1 179.5(2) . . . . ?
C1 C10 C11 C4 -0.2(4) . . . . ?
C1 C10 C9 C13 -165.3(2) . . . . ?
C1 C10 C9 C14 -44.1(3) . . . . ?
C1 C10 C9 C15 75.7(3) . . . . ?
C9 C10 C11 O1 -2.8(4) . . . . ?
C9 C10 C11 C4 177.6(3) . . . . ?
C9 C10 C1 C2 -178.4(3) . . . . ?
C9 C13 C8 C7 179.6(3) . . . . ?
C20 C7 C8 C13 -180.0(3) . . . . ?
C20 C7 C6 C5 178.1(3) . . . . ?
C17 C16 C2 C3 -177.9(3) . . . . ?
C17 C16 C2 C1 3.3(4) . . . . ?
C19 C16 C2 C3 62.3(3) . . . . ?
C19 C16 C2 C1 -116.5(3) . . . . ?
C18 C16 C2 C3 -57.5(3) . . . . ?
C18 C16 C2 C1 123.6(3) . . . . ?
P1 C4 C3 C2 -179.3(2) . . . . ?
P1 C36 C37 C38 -176.8(5) . . . . ?
P1 C36 C41 C40 176.5(5) . . . . ?
P1 C42 C43 C44 178.0(6) . . . . ?
P1 C42 C47 C46 -178.2(6) . . . . ?
C36 P1 C42 C43 40.2(5) . . . . ?
C36 P1 C42 C47 -141.7(5) . . . . ?
C36 C37 C38 C39 0.0 . . . . ?
C37 C36 C41 C40 0.0 . . . . ?
C37 C38 C39 C40 0.0 . . . . ?
C38 C39 C40 C41 0.0 . . . . ?
C39 C40 C41 C36 0.0 . . . . ?
C41 C36 C37 C38 0.0 . . . . ?
C42 P1 C36 C37 93.7(4) . . . . ?
C42 P1 C36 C41 -83.0(5) . . . . ?
C42 C43 C44 C45 0.0 . . . . ?
C43 C42 C47 C46 0.0 . . . . ?
C43 C44 C45 C46 0.0 . . . . ?
C44 C45 C46 C47 0.0 . . . . ?
C45 C46 C47 C42 0.0 . . . . ?
C47 C42 C43 C44 0.0 . . . . ?
Sb1 C5 C12 O1 -4.3(3) . . . . ?
Sb1 C5 C12 C13 175.2(2) . . . . ?
Sb1 C5 C6 C7 -173.0(2) . . . . ?
Sb1 C24 C25 C26 -170.2(5) . . . . ?
Sb1 C24 C29 C28 170.2(5) . . . . ?
Sb1 C30 C31 C32 175.0(3) . . . . ?
Sb1 C30 C35 C34 -175.2(3) . . . . ?
C24 C25 C26 C27 0.0 . . . . ?
C25 C24 C29 C28 0.0 . . . . ?
C25 C26 C27 C28 0.0 . . . . ?
C26 C27 C28 C29 0.0 . . . . ?
C27 C28 C29 C24 0.0 . . . . ?
C29 C24 C25 C26 0.0 . . . . ?
C30 C31 C32 C33 0.0 . . . . ?
C31 C30 C35 C34 0.0 . . . . ?
C31 C32 C33 C34 0.0 . . . . ?
C32 C33 C34 C35 0.0 . . . . ?
C33 C34 C35 C30 0.0 . . . . ?
C35 C30 C31 C32 0.0 . . . . ?
